data_4509473
loop_
_publ_author_name
'Zhang, Daopeng'
'Wang, Hailong'
'Tian, Laijin'
'Kou, Hui-Zhong'
'Jiang, Jianzhuang'
'Ni, Zhong-Hai'

_publ_section_title
;
 Synthesis, Crystal Structures, and Magnetic Properties of Cyanide-Bridged
 Fe(III)&#x2212;Mn(III) Complexes Based on Manganese(III)-Porphyrin and
 Pyridinecarboxamide Dicyanideiron(III) Building Blocks
;
_journal_issue 9
_journal_name_full 'Crystal Growth &amp; Design'
_journal_page_first 3989
_journal_paper_doi 10.1021/cg9001253
_journal_volume 9
_journal_year 2009
_chemical_formula_sum 'C136 H108 Fe2 Mn2 N20 O10'
_chemical_formula_weight 2404.00
_chemical_name_systematic
; 
 ? 
;
_space_group_IT_number 2
_symmetry_cell_setting triclinic
_symmetry_space_group_name_Hall '-P 1'
_symmetry_space_group_name_H-M 'P -1'
_atom_sites_solution_hydrogens geom
_atom_sites_solution_primary direct
_atom_sites_solution_secondary difmap
_audit_creation_method SHELXL-97
_cell_angle_alpha 69.4010(10)
_cell_angle_beta 81.1770(10)
_cell_angle_gamma 87.4720(10)
_cell_formula_units_Z 2
_cell_length_a 15.0315(4)
_cell_length_b 19.8206(5)
_cell_length_c 21.2592(6)
_cell_measurement_temperature 293(2)
_cell_volume 5858.4(3)
_computing_cell_refinement 'Bruker SMART'
_computing_data_collection 'Bruker SMART'
_computing_data_reduction 'Bruker SAINT'
_computing_molecular_graphics 'Bruker SHELXTL'
_computing_publication_material 'Bruker SHELXTL'
_computing_structure_refinement 'SHELXL-97 (Sheldrick, 1997)'
_computing_structure_solution 'SHELXS-97 (Sheldrick, 1990)'
_diffrn_ambient_temperature 293(2)
_diffrn_measured_fraction_theta_full 0.954
_diffrn_measured_fraction_theta_max 0.954
_diffrn_measurement_device_type 'Bruker APEX II CCD area-detector'
_diffrn_measurement_method '\f and \w scans'
_diffrn_radiation_monochromator graphite
_diffrn_radiation_source 'fine-focus sealed tube'
_diffrn_radiation_type MoK\a
_diffrn_radiation_wavelength 0.71073
_diffrn_reflns_av_R_equivalents 0.0212
_diffrn_reflns_av_sigmaI/netI 0.0352
_diffrn_reflns_limit_h_max 18
_diffrn_reflns_limit_h_min -18
_diffrn_reflns_limit_k_max 24
_diffrn_reflns_limit_k_min -22
_diffrn_reflns_limit_l_max 20
_diffrn_reflns_limit_l_min -26
_diffrn_reflns_number 40132
_diffrn_reflns_theta_full 26.00
_diffrn_reflns_theta_max 26.00
_diffrn_reflns_theta_min 1.72
_exptl_absorpt_coefficient_mu 0.525
_exptl_absorpt_correction_T_max 0.8756
_exptl_absorpt_correction_T_min 0.8215
_exptl_absorpt_correction_type multi-scan
_exptl_absorpt_process_details sadabs
_exptl_crystal_colour red-brown
_exptl_crystal_density_diffrn 1.363
_exptl_crystal_density_method 'not measured'
_exptl_crystal_description block
_exptl_crystal_F_000 2492
_exptl_crystal_size_max 0.39
_exptl_crystal_size_mid 0.27
_exptl_crystal_size_min 0.26
_refine_diff_density_max 0.547
_refine_diff_density_min -0.444
_refine_diff_density_rms 0.062
_refine_ls_extinction_method none
_refine_ls_goodness_of_fit_ref 1.031
_refine_ls_hydrogen_treatment none
_refine_ls_matrix_type fullcycle
_refine_ls_number_parameters 1594
_refine_ls_number_reflns 21991
_refine_ls_number_restraints 0
_refine_ls_restrained_S_all 1.031
_refine_ls_R_factor_all 0.0822
_refine_ls_R_factor_gt 0.0551
_refine_ls_shift/su_max 0.001
_refine_ls_shift/su_mean 0.000
_refine_ls_structure_factor_coef Fsqd
_refine_ls_weighting_details 'calc w=1/[\s^2^(Fo^2^)+(0.0934P)^2^+4.1113P] where P=(Fo^2^+2Fc^2^)/3'
_refine_ls_weighting_scheme calc
_refine_ls_wR_factor_gt 0.1588
_refine_ls_wR_factor_ref 0.1857
_reflns_number_gt 14919
_reflns_number_total 21991
_reflns_threshold_expression >2sigma(I)
_cod_data_source_file cg9001253sup1.cif
_cod_data_source_block 2
_cod_depositor_comments
;
The following automatic conversions were performed:

'_symmetry_cell_setting' value 'Triclinic' changed to 'triclinic'
according to /home/saulius/struct/CIF-dictionaries/cif_core.dic
dictionary named 'cif_core.dic' version 2.4.2 from 2011-04-26.

Automatic conversion script
Id: cif_fix_values 1891 2012-01-12 08:04:46Z andrius 
;
_cod_original_sg_symbol_H-M P-1
_cod_database_code 4509473

loop_
_symmetry_equiv_pos_as_xyz
'x, y, z'
'-x, -y, -z'

loop_
_atom_site_label
_atom_site_type_symbol
_atom_site_fract_x
_atom_site_fract_y
_atom_site_fract_z
_atom_site_U_iso_or_equiv
_atom_site_adp_type
_atom_site_occupancy
_atom_site_symmetry_multiplicity
_atom_site_calc_flag
_atom_site_refinement_flags
_atom_site_disorder_assembly
_atom_site_disorder_group
Fe1 Fe 0.51297(3) 1.18894(2) 0.80775(2) 0.04385(13) Uani 1 1 d . . .
Fe2 Fe 0.98710(3) 0.81505(2) 0.69266(2) 0.04282(13) Uani 1 1 d . . .
Mn1 Mn 0.74919(2) 1.000423(19) 0.749035(19) 0.03114(11) Uani 1 1 d . . .
Mn2 Mn 0.25669(2) 0.500780(19) 0.752587(19) 0.03135(11) Uani 1 1 d . . .
O1 O 0.6620(2) 1.20533(18) 0.94307(16) 0.0960(10) Uani 1 1 d . . .
O2 O 0.5524(2) 1.31884(19) 0.61315(14) 0.0984(11) Uani 1 1 d . . .
O3 O 0.8503(3) 0.7894(2) 0.55514(16) 0.1046(11) Uani 1 1 d . . .
O4 O 0.9411(3) 0.6928(2) 0.88892(14) 0.1133(13) Uani 1 1 d . . .
O5 O 0.24528(14) 0.61099(10) 0.76411(11) 0.0472(5) Uani 1 1 d . . .
H5 H 0.2186 0.6364 0.7334 0.071 Uiso 1 1 d R . .
O6 O 0.26502(13) 0.39100(10) 0.74182(11) 0.0455(5) Uani 1 1 d . . .
H6 H 0.2871 0.3635 0.7742 0.068 Uiso 1 1 d R . .
O7 O 0.2835(4) 0.9773(3) 0.8724(3) 0.1586(19) Uani 1 1 d . . .
H7 H 0.2580 0.9512 0.9095 0.238 Uiso 1 1 calc R . .
O8 O 0.7826(3) 0.1186(3) 1.0067(2) 0.1528(17) Uani 1 1 d . . .
H8 H 0.7378 0.1268 0.9876 0.229 Uiso 1 1 calc R . .
O9 O 0.2417(3) 1.0128(3) 0.6270(3) 0.168(2) Uani 1 1 d . . .
H9 H 0.2364 1.0392 0.5883 0.251 Uiso 1 1 calc R . .
O10 O 0.7401(5) 0.8682(4) 0.4819(4) 0.230(3) Uani 1 1 d . . .
H10 H 0.7941 0.8754 0.4791 0.345 Uiso 1 1 calc R . .
N1 N 0.63892(17) 1.06338(13) 0.79399(13) 0.0452(6) Uani 1 1 d . . .
N2 N 0.3596(2) 1.29159(17) 0.83022(18) 0.0694(9) Uani 1 1 d . . .
N3 N 0.59728(18) 1.22521(14) 0.84654(14) 0.0510(7) Uani 1 1 d . . .
N4 N 0.56618(18) 1.26063(14) 0.72664(13) 0.0498(6) Uani 1 1 d . . .
N5 N 0.43798(19) 1.17221(15) 0.74465(16) 0.0580(7) Uani 1 1 d . . .
N6 N 0.47717(19) 1.12691(14) 0.90590(14) 0.0562(7) Uani 1 1 d . . .
N7 N 0.78191(15) 1.09708(12) 0.67644(12) 0.0365(5) Uani 1 1 d . A .
N8 N 0.66159(16) 0.98318(12) 0.69339(12) 0.0379(5) Uani 1 1 d . A .
N9 N 0.71635(15) 0.90382(11) 0.82220(11) 0.0351(5) Uani 1 1 d . A .
N10 N 0.83862(15) 1.01655(12) 0.80362(12) 0.0378(5) Uani 1 1 d . A .
N11 N 0.85536(18) 0.93849(13) 0.70154(13) 0.0489(6) Uani 1 1 d . . .
N12 N 1.1449(2) 0.71208(17) 0.68122(19) 0.0755(9) Uani 1 1 d . . .
N13 N 0.91001(18) 0.77364(15) 0.65336(13) 0.0507(6) Uani 1 1 d . . .
N14 N 0.93315(18) 0.74489(14) 0.77429(13) 0.0482(6) Uani 1 1 d . . .
N15 N 1.02638(19) 0.87448(14) 0.59455(15) 0.0575(8) Uani 1 1 d . . .
N16 N 1.0511(2) 0.84077(17) 0.75633(17) 0.0656(8) Uani 1 1 d . . .
N17 N 0.12579(15) 0.50734(12) 0.74192(11) 0.0365(5) Uani 1 1 d . . .
N18 N 0.28956(14) 0.55176(12) 0.65178(11) 0.0346(5) Uani 1 1 d . . .
N19 N 0.38802(14) 0.49363(11) 0.76311(11) 0.0331(5) Uani 1 1 d . . .
N20 N 0.22440(14) 0.45000(11) 0.85346(11) 0.0350(5) Uani 1 1 d . . .
C1 C 0.59294(19) 1.10947(16) 0.79816(15) 0.0430(7) Uani 1 1 d . . .
C2 C 0.4166(2) 1.25377(17) 0.82348(17) 0.0500(8) Uani 1 1 d . . .
C3 C 0.9026(2) 0.89278(16) 0.69757(15) 0.0450(7) Uani 1 1 d . . .
C4 C 1.0877(2) 0.75077(17) 0.68378(17) 0.0524(8) Uani 1 1 d . . .
C5 C 0.8134(2) 0.90595(15) 0.90548(15) 0.0406(6) Uani 1 1 d . . .
C6 C 0.8344(5) 0.8725(4) 0.9762(4) 0.0526(16) Uani 0.735(4) 1 d P A 1
C7 C 0.8259(3) 0.9141(3) 1.0188(2) 0.0590(13) Uani 0.735(4) 1 d P A 1
H7A H 0.8087 0.9620 1.0022 0.071 Uiso 0.735(4) 1 calc PR A 1
C8 C 0.8432(4) 0.8839(3) 1.0852(3) 0.0746(16) Uani 0.735(4) 1 d P A 1
H8A H 0.8393 0.9118 1.1127 0.090 Uiso 0.735(4) 1 calc PR A 1
C9 C 0.8658(5) 0.8138(3) 1.1097(3) 0.0831(19) Uani 0.735(4) 1 d P A 1
H9A H 0.8753 0.7932 1.1547 0.100 Uiso 0.735(4) 1 calc PR A 1
C10 C 0.8750(5) 0.7721(4) 1.0693(3) 0.084(2) Uani 0.735(4) 1 d P A 1
H10A H 0.8927 0.7244 1.0865 0.100 Uiso 0.735(4) 1 calc PR A 1
C11 C 0.8576(4) 0.8016(3) 1.0031(3) 0.0623(14) Uani 0.735(4) 1 d P A 1
H11 H 0.8618 0.7728 0.9764 0.075 Uiso 0.735(4) 1 calc PR A 1
C12 C 0.8579(2) 0.97013(15) 0.86521(15) 0.0429(7) Uani 1 1 d . A .
C13 C 0.9329(3) 0.9980(2) 0.8823(2) 0.0732(12) Uani 1 1 d . . .
H13 H 0.9597 0.9767 0.9211 0.088 Uiso 1 1 calc R A .
C14 C 0.9580(3) 1.0605(2) 0.8323(2) 0.0826(14) Uani 1 1 d . A .
H14 H 1.0058 1.0900 0.8298 0.099 Uiso 1 1 calc R . .
C15 C 0.8980(2) 1.07366(16) 0.78365(17) 0.0497(8) Uani 1 1 d . . .
C16 C 0.8964(2) 1.13723(16) 0.72720(16) 0.0460(7) Uani 1 1 d . A .
C17 C 0.9585(2) 1.19725(17) 0.72146(17) 0.0512(8) Uani 1 1 d . . .
C18 C 1.0504(2) 1.1943(2) 0.7036(2) 0.0736(11) Uani 1 1 d . A .
H18 H 1.0752 1.1559 0.6916 0.088 Uiso 1 1 calc R . .
C19 C 1.1060(3) 1.2488(2) 0.7033(2) 0.0828(13) Uani 1 1 d . . .
H19 H 1.1680 1.2465 0.6915 0.099 Uiso 1 1 calc R A .
C20 C 1.0699(3) 1.3059(2) 0.7206(2) 0.0746(12) Uani 1 1 d . A .
H20 H 1.1075 1.3413 0.7218 0.089 Uiso 1 1 calc R . .
C21 C 0.9796(3) 1.3106(2) 0.7356(2) 0.0755(12) Uani 1 1 d . . .
H21 H 0.9551 1.3504 0.7453 0.091 Uiso 1 1 calc R A .
C22 C 0.9229(3) 1.2560(2) 0.7369(2) 0.0649(10) Uani 1 1 d . A .
H22 H 0.8609 1.2592 0.7481 0.078 Uiso 1 1 calc R . .
C23 C 0.8398(2) 1.14781(15) 0.67907(15) 0.0426(7) Uani 1 1 d . . .
C24 C 0.8327(3) 1.21360(18) 0.6240(2) 0.0684(11) Uani 1 1 d . A .
H24 H 0.8653 1.2558 0.6140 0.082 Uiso 1 1 calc R . .
C25 C 0.7705(3) 1.20333(18) 0.5893(2) 0.0782(13) Uani 1 1 d . . .
H25 H 0.7511 1.2375 0.5514 0.094 Uiso 1 1 calc R A .
C26 C 0.7393(2) 1.13064(15) 0.62097(16) 0.0444(7) Uani 1 1 d . A .
C27 C 0.6770(2) 1.09856(15) 0.59705(15) 0.0416(7) Uani 1 1 d . . .
C28 C 0.6409(2) 1.14202(17) 0.53308(16) 0.0497(8) Uani 1 1 d . A .
C29 C 0.6937(3) 1.1739(2) 0.4723(2) 0.0729(11) Uani 1 1 d . . .
H29 H 0.7560 1.1702 0.4697 0.088 Uiso 1 1 calc R A .
C30 C 0.6564(3) 1.2120(3) 0.4140(2) 0.0881(14) Uani 1 1 d . A .
H30 H 0.6940 1.2327 0.3730 0.106 Uiso 1 1 calc R . .
C31 C 0.5686(3) 1.2191(3) 0.4159(2) 0.0920(15) Uani 1 1 d . . .
H31 H 0.5449 1.2447 0.3765 0.110 Uiso 1 1 calc R A .
C32 C 0.5117(3) 1.1887(3) 0.4761(2) 0.1016(17) Uani 1 1 d . A .
H32 H 0.4497 1.1935 0.4775 0.122 Uiso 1 1 calc R . .
C33 C 0.5480(3) 1.1507(3) 0.5347(2) 0.0803(12) Uani 1 1 d . . .
H33 H 0.5099 1.1308 0.5756 0.096 Uiso 1 1 calc R A .
C34 C 0.6451(2) 1.02851(16) 0.63067(15) 0.0436(7) Uani 1 1 d . A .
C35 C 0.5891(3) 0.9920(2) 0.60407(19) 0.0732(12) Uani 1 1 d . . .
H35 H 0.5684 1.0109 0.5624 0.088 Uiso 1 1 calc R A .
C36 C 0.5718(3) 0.9254(2) 0.65007(19) 0.0739(12) Uani 1 1 d . A .
H36 H 0.5378 0.8896 0.6457 0.089 Uiso 1 1 calc R . .
C37 C 0.6154(2) 0.91995(16) 0.70697(16) 0.0465(7) Uani 1 1 d . . .
C38 C 0.61135(19) 0.85965(15) 0.76631(15) 0.0416(7) Uani 1 1 d . A .
C39 C 0.5536(2) 0.79749(16) 0.77076(16) 0.0471(7) Uani 1 1 d . . .
C40 C 0.5926(2) 0.73400(17) 0.76837(18) 0.0545(8) Uani 1 1 d . A .
H40 H 0.6545 0.7281 0.7672 0.065 Uiso 1 1 calc R . .
C41 C 0.5390(3) 0.6785(2) 0.76776(19) 0.0661(10) Uani 1 1 d . . .
H41 H 0.5659 0.6362 0.7654 0.079 Uiso 1 1 calc R A .
C42 C 0.4487(3) 0.6853(2) 0.77051(19) 0.0684(11) Uani 1 1 d . A .
H42 H 0.4137 0.6477 0.7706 0.082 Uiso 1 1 calc R . .
C43 C 0.4095(3) 0.7478(2) 0.7731(2) 0.0735(11) Uani 1 1 d . . .
H43 H 0.3474 0.7529 0.7747 0.088 Uiso 1 1 calc R A .
C44 C 0.4612(2) 0.80349(19) 0.7734(2) 0.0639(9) Uani 1 1 d . A .
H44 H 0.4335 0.8457 0.7754 0.077 Uiso 1 1 calc R . .
C45 C 0.6500(2) 1.28360(19) 0.80165(19) 0.0555(8) Uani 1 1 d . . .
C46 C 0.6323(2) 1.30290(17) 0.73483(18) 0.0523(8) Uani 1 1 d . . .
C47 C 0.6791(2) 1.3629(2) 0.6829(2) 0.0635(9) Uani 1 1 d . . .
H47 H 0.6694 1.3758 0.6380 0.076 Uiso 1 1 calc R . .
C48 C 0.7390(2) 1.4010(2) 0.7007(2) 0.0701(11) Uani 1 1 d . . .
C49 C 0.7541(3) 1.3830(2) 0.7657(3) 0.0789(13) Uani 1 1 d . . .
H49 H 0.7942 1.4106 0.7760 0.095 Uiso 1 1 calc R . .
C50 C 0.7116(3) 1.3248(2) 0.8171(2) 0.0721(11) Uani 1 1 d . . .
H50 H 0.7234 1.3128 0.8614 0.087 Uiso 1 1 calc R . .
C51 C 0.7861(3) 1.4672(3) 0.6451(3) 0.1030(17) Uani 1 1 d . . .
H51A H 0.7518 1.5095 0.6440 0.155 Uiso 1 1 calc R . .
H51B H 0.7908 1.4612 0.6019 0.155 Uiso 1 1 calc R . .
H51C H 0.8453 1.4724 0.6547 0.155 Uiso 1 1 calc R . .
C52 C 0.6047(3) 1.1931(2) 0.91152(19) 0.0630(10) Uani 1 1 d . . .
C53 C 0.5306(3) 1.13987(19) 0.94588(18) 0.0639(10) Uani 1 1 d . . .
C54 C 0.5161(4) 1.1077(2) 1.0157(2) 0.0888(15) Uani 1 1 d . . .
H54 H 0.5538 1.1181 1.0420 0.107 Uiso 1 1 calc R . .
C55 C 0.4458(4) 1.0602(3) 1.0456(2) 0.1001(19) Uani 1 1 d . . .
H55 H 0.4347 1.0381 1.0926 0.120 Uiso 1 1 calc R . .
C56 C 0.3925(3) 1.0459(2) 1.0061(3) 0.0915(16) Uani 1 1 d . . .
H56 H 0.3449 1.0132 1.0255 0.110 Uiso 1 1 calc R . .
C57 C 0.4095(3) 1.0805(2) 0.9359(2) 0.0746(12) Uani 1 1 d . . .
H57 H 0.3720 1.0708 0.9091 0.089 Uiso 1 1 calc R . .
C58 C 0.5307(3) 1.2723(2) 0.66943(18) 0.0607(9) Uani 1 1 d . . .
C59 C 0.4572(3) 1.2213(2) 0.68110(18) 0.0602(9) Uani 1 1 d . . .
C60 C 0.4078(3) 1.2230(3) 0.6309(2) 0.0800(12) Uani 1 1 d . . .
H60 H 0.4198 1.2581 0.5879 0.096 Uiso 1 1 calc R . .
C61 C 0.3417(3) 1.1733(3) 0.6447(3) 0.1019(17) Uani 1 1 d . . .
H61 H 0.3093 1.1737 0.6107 0.122 Uiso 1 1 calc R . .
C62 C 0.3223(4) 1.1227(3) 0.7082(3) 0.1089(18) Uani 1 1 d . . .
H62 H 0.2774 1.0883 0.7179 0.131 Uiso 1 1 calc R . .
C63 C 0.3723(3) 1.1243(3) 0.7585(3) 0.0867(13) Uani 1 1 d . . .
H63 H 0.3590 1.0910 0.8023 0.104 Uiso 1 1 calc R . .
C64 C 0.8590(2) 0.71421(18) 0.69846(18) 0.0518(8) Uani 1 1 d . . .
C65 C 0.8725(2) 0.69836(17) 0.76606(17) 0.0484(7) Uani 1 1 d . . .
C66 C 0.8271(2) 0.63854(19) 0.8179(2) 0.0575(8) Uani 1 1 d . . .
H66 H 0.8342 0.6280 0.8631 0.069 Uiso 1 1 calc R . .
C67 C 0.7719(2) 0.5962(2) 0.8003(2) 0.0633(10) Uani 1 1 d . . .
C68 C 0.7610(2) 0.6110(2) 0.7347(2) 0.0730(12) Uani 1 1 d . . .
H68 H 0.7245 0.5808 0.7244 0.088 Uiso 1 1 calc R . .
C69 C 0.8023(2) 0.6693(2) 0.6830(2) 0.0693(11) Uani 1 1 d . . .
H69 H 0.7930 0.6790 0.6384 0.083 Uiso 1 1 calc R . .
C70 C 0.7243(3) 0.5312(2) 0.8563(3) 0.0891(14) Uani 1 1 d . . .
H70A H 0.6643 0.5272 0.8476 0.134 Uiso 1 1 calc R . .
H70B H 0.7216 0.5374 0.8994 0.134 Uiso 1 1 calc R . .
H70C H 0.7570 0.4883 0.8572 0.134 Uiso 1 1 calc R . .
C71 C 0.9045(3) 0.8038(2) 0.58730(19) 0.0670(10) Uani 1 1 d . . .
C72 C 0.9777(3) 0.8588(2) 0.55362(18) 0.0684(11) Uani 1 1 d . . .
C73 C 0.9953(4) 0.8901(2) 0.4835(2) 0.0986(18) Uani 1 1 d . . .
H73 H 0.9602 0.8784 0.4564 0.118 Uiso 1 1 calc R . .
C74 C 1.0656(4) 0.9388(3) 0.4546(2) 0.115(2) Uani 1 1 d . . .
H74 H 1.0789 0.9602 0.4076 0.138 Uiso 1 1 calc R . .
C75 C 1.1147(4) 0.9548(2) 0.4956(3) 0.105(2) Uani 1 1 d . . .
H75 H 1.1625 0.9875 0.4769 0.126 Uiso 1 1 calc R . .
C76 C 1.0940(3) 0.9223(2) 0.5662(2) 0.0796(13) Uani 1 1 d . . .
H76 H 1.1280 0.9342 0.5940 0.096 Uiso 1 1 calc R . .
C77 C 0.9633(3) 0.7377(2) 0.83212(19) 0.0683(10) Uani 1 1 d . . .
C78 C 1.0306(3) 0.7945(2) 0.8210(2) 0.0748(11) Uani 1 1 d . . .
C79 C 1.0706(4) 0.8000(3) 0.8730(3) 0.118(2) Uani 1 1 d . . .
H79 H 1.0583 0.7662 0.9167 0.142 Uiso 1 1 calc R . .
C80 C 1.1298(4) 0.8571(4) 0.8590(3) 0.140(3) Uani 1 1 d . . .
H80 H 1.1579 0.8619 0.8933 0.168 Uiso 1 1 calc R . .
C81 C 1.1464(5) 0.9061(4) 0.7946(3) 0.142(3) Uani 1 1 d . . .
H81 H 1.1834 0.9459 0.7850 0.170 Uiso 1 1 calc R . .
C82 C 1.1071(4) 0.8958(3) 0.7434(3) 0.1073(18) Uani 1 1 d . . .
H82 H 1.1203 0.9281 0.6992 0.129 Uiso 1 1 calc R . .
C83 C 0.65690(19) 0.85415(14) 0.82034(15) 0.0393(6) Uani 1 1 d . . .
C84 C 0.6472(2) 0.79514(17) 0.88356(17) 0.0574(9) Uani 1 1 d . A .
H2 H 0.6112 0.7543 0.8953 0.069 Uiso 1 1 calc R . .
C85 C 0.6997(3) 0.80978(18) 0.92252(18) 0.0631(10) Uani 1 1 d . . .
H3 H 0.7048 0.7816 0.9672 0.076 Uiso 1 1 calc R A .
C86 C 0.7467(2) 0.87610(15) 0.88412(15) 0.0428(7) Uani 1 1 d . A .
C87 C 0.05342(18) 0.48339(15) 0.79301(15) 0.0384(6) Uani 1 1 d . . .
C88 C -0.0281(2) 0.50117(18) 0.76491(16) 0.0491(7) Uani 1 1 d . . .
H88 H -0.0860 0.4913 0.7889 0.059 Uiso 1 1 calc R . .
C89 C -0.0067(2) 0.53469(18) 0.69782(17) 0.0502(8) Uani 1 1 d . . .
H89 H -0.0468 0.5519 0.6666 0.060 Uiso 1 1 calc R . .
C90 C 0.08963(18) 0.53909(15) 0.68306(15) 0.0393(6) Uani 1 1 d . . .
C91 C 0.13803(19) 0.57113(15) 0.61811(14) 0.0389(6) Uani 1 1 d . . .
C92 C 0.0857(2) 0.60013(17) 0.55972(15) 0.0447(7) Uani 1 1 d . . .
C93 C 0.0317(3) 0.6588(2) 0.5515(2) 0.0699(10) Uani 1 1 d . . .
H93 H 0.0303 0.6841 0.5812 0.084 Uiso 1 1 calc R . .
C94 C -0.0211(3) 0.6816(3) 0.5000(2) 0.0847(13) Uani 1 1 d . . .
H94 H -0.0587 0.7210 0.4964 0.102 Uiso 1 1 calc R . .
C95 C -0.0189(3) 0.6482(2) 0.4557(2) 0.0766(12) Uani 1 1 d . . .
H95 H -0.0547 0.6640 0.4213 0.092 Uiso 1 1 calc R . .
C96 C 0.0358(3) 0.5906(3) 0.4604(2) 0.0841(13) Uani 1 1 d . . .
H96 H 0.0381 0.5674 0.4291 0.101 Uiso 1 1 calc R . .
C97 C 0.0891(3) 0.5663(2) 0.5130(2) 0.0691(10) Uani 1 1 d . . .
H97 H 0.1267 0.5271 0.5162 0.083 Uiso 1 1 calc R . .
C98 C 0.23158(18) 0.57735(14) 0.60459(14) 0.0368(6) Uani 1 1 d . . .
C99 C 0.2818(2) 0.61261(16) 0.53897(15) 0.0451(7) Uani 1 1 d . . .
H99 H 0.2579 0.6346 0.4988 0.054 Uiso 1 1 calc R . .
C100 C 0.3696(2) 0.60840(16) 0.54541(15) 0.0459(7) Uani 1 1 d . . .
H100 H 0.4175 0.6267 0.5108 0.055 Uiso 1 1 calc R . .
C101 C 0.37551(18) 0.57022(15) 0.61594(14) 0.0378(6) Uani 1 1 d . . .
C102 C 0.45547(18) 0.55293(15) 0.64314(14) 0.0387(6) Uani 1 1 d . . .
C103 C 0.54211(18) 0.57384(16) 0.59508(14) 0.0402(6) Uani 1 1 d . . .
C104 C 0.5719(2) 0.5352(2) 0.55262(19) 0.0611(9) Uani 1 1 d . . .
H104 H 0.5387 0.4957 0.5548 0.073 Uiso 1 1 calc R . .
C105 C 0.6508(3) 0.5554(2) 0.5071(2) 0.0736(11) Uani 1 1 d . . .
H105 H 0.6709 0.5289 0.4793 0.088 Uiso 1 1 calc R . .
C106 C 0.6995(2) 0.6143(2) 0.50285(19) 0.0709(11) Uani 1 1 d . . .
H106 H 0.7517 0.6281 0.4715 0.085 Uiso 1 1 calc R . .
C107 C 0.6717(2) 0.6525(2) 0.54426(19) 0.0642(10) Uani 1 1 d . . .
H107 H 0.7051 0.6922 0.5412 0.077 Uiso 1 1 calc R . .
C108 C 0.5932(2) 0.63216(18) 0.59139(17) 0.0516(8) Uani 1 1 d . . .
H108 H 0.5752 0.6577 0.6203 0.062 Uiso 1 1 calc R . .
C109 C 0.46040(17) 0.51630(14) 0.71174(14) 0.0354(6) Uani 1 1 d . . .
C110 C 0.54223(19) 0.49692(16) 0.73956(16) 0.0437(7) Uani 1 1 d . . .
H110 H 0.6001 0.5058 0.7154 0.052 Uiso 1 1 calc R . .
C111 C 0.52075(19) 0.46354(16) 0.80684(15) 0.0445(7) Uani 1 1 d . . .
H111 H 0.5609 0.4455 0.8379 0.053 Uiso 1 1 calc R . .
C112 C 0.42426(18) 0.46080(14) 0.82208(14) 0.0362(6) Uani 1 1 d . . .
C113 C 0.37580(19) 0.42901(14) 0.88724(14) 0.0368(6) Uani 1 1 d . . .
C114 C 0.42888(19) 0.39863(16) 0.94508(14) 0.0418(7) Uani 1 1 d . . .
C115 C 0.4864(2) 0.34113(18) 0.94973(17) 0.0539(8) Uani 1 1 d . . .
H115 H 0.4897 0.3184 0.9179 0.065 Uiso 1 1 calc R . .
C116 C 0.5390(3) 0.3170(2) 1.00134(19) 0.0635(9) Uani 1 1 d . . .
H116 H 0.5785 0.2791 1.0031 0.076 Uiso 1 1 calc R . .
C117 C 0.5333(2) 0.3484(2) 1.04946(18) 0.0624(9) Uani 1 1 d . . .
H117 H 0.5684 0.3317 1.0842 0.075 Uiso 1 1 calc R . .
C118 C 0.4760(3) 0.4041(2) 1.04661(18) 0.0639(10) Uani 1 1 d . . .
H118 H 0.4717 0.4252 1.0797 0.077 Uiso 1 1 calc R . .
C119 C 0.4237(2) 0.42985(18) 0.99431(16) 0.0528(8) Uani 1 1 d . . .
H119 H 0.3851 0.4682 0.9926 0.063 Uiso 1 1 calc R . .
C120 C 0.28256(18) 0.42386(14) 0.90033(14) 0.0366(6) Uani 1 1 d . . .
C121 C 0.2321(2) 0.38810(16) 0.96630(15) 0.0434(7) Uani 1 1 d . . .
H121 H 0.2557 0.3656 1.0064 0.052 Uiso 1 1 calc R . .
C122 C 0.1444(2) 0.39303(16) 0.95942(15) 0.0448(7) Uani 1 1 d . . .
H122 H 0.0963 0.3748 0.9939 0.054 Uiso 1 1 calc R . .
C123 C 0.13866(18) 0.43148(15) 0.88928(14) 0.0382(6) Uani 1 1 d . . .
C124 C 0.05879(18) 0.44680(15) 0.86146(14) 0.0395(6) Uani 1 1 d . . .
C125 C -0.02866(19) 0.42369(17) 0.90879(15) 0.0428(7) Uani 1 1 d . . .
C126 C -0.0745(2) 0.3632(2) 0.91339(19) 0.0620(9) Uani 1 1 d . . .
H126 H -0.0516 0.3361 0.8867 0.074 Uiso 1 1 calc R . .
C127 C -0.1552(3) 0.3421(2) 0.9579(2) 0.0725(11) Uani 1 1 d . . .
H127 H -0.1860 0.3013 0.9604 0.087 Uiso 1 1 calc R . .
C128 C -0.1886(2) 0.3805(3) 0.9971(2) 0.0748(12) Uani 1 1 d . . .
H128 H -0.2414 0.3655 1.0275 0.090 Uiso 1 1 calc R . .
C129 C -0.1441(3) 0.4422(3) 0.9923(2) 0.0760(12) Uani 1 1 d . . .
H129 H -0.1681 0.4694 1.0186 0.091 Uiso 1 1 calc R . .
C130 C -0.0643(2) 0.4634(2) 0.94861(19) 0.0594(9) Uani 1 1 d . . .
H130 H -0.0343 0.5047 0.9459 0.071 Uiso 1 1 calc R . .
C131 C 0.2071(3) 0.6199(2) 0.8261(2) 0.0822(13) Uani 1 1 d . . .
H13A H 0.2438 0.5959 0.8606 0.123 Uiso 1 1 calc R . .
H13B H 0.1475 0.5994 0.8399 0.123 Uiso 1 1 calc R . .
H13C H 0.2044 0.6703 0.8198 0.123 Uiso 1 1 calc R . .
C132 C 0.3073(3) 0.3810(2) 0.6815(2) 0.0773(12) Uani 1 1 d . . .
H13D H 0.3676 0.4000 0.6703 0.116 Uiso 1 1 calc R . .
H13E H 0.2740 0.4057 0.6450 0.116 Uiso 1 1 calc R . .
H13F H 0.3089 0.3305 0.6882 0.116 Uiso 1 1 calc R . .
C133 C 0.3495(7) 0.9347(5) 0.8434(5) 0.216(4) Uani 1 1 d . . .
H13G H 0.4094 0.9483 0.8450 0.324 Uiso 1 1 calc R . .
H13H H 0.3421 0.9437 0.7971 0.324 Uiso 1 1 calc R . .
H13I H 0.3399 0.8843 0.8693 0.324 Uiso 1 1 calc R . .
C134 C 0.8597(6) 0.1310(5) 0.9582(5) 0.218(5) Uani 1 1 d . . .
H13M H 0.8842 0.1777 0.9500 0.327 Uiso 1 1 calc R . .
H13N H 0.8444 0.1289 0.9167 0.327 Uiso 1 1 calc R . .
H13O H 0.9035 0.0948 0.9746 0.327 Uiso 1 1 calc R . .
C135 C 0.3260(7) 0.9741(6) 0.6262(5) 0.239(5) Uani 1 1 d . . .
H13J H 0.3755 1.0072 0.6157 0.359 Uiso 1 1 calc R . .
H13K H 0.3304 0.9518 0.5925 0.359 Uiso 1 1 calc R . .
H13L H 0.3278 0.9377 0.6700 0.359 Uiso 1 1 calc R . .
C136 C 0.6959(8) 0.8826(7) 0.5347(7) 0.265(7) Uani 1 1 d . . .
H13P H 0.7381 0.8886 0.5620 0.398 Uiso 1 1 calc R . .
H13Q H 0.6555 0.8434 0.5615 0.398 Uiso 1 1 calc R . .
H13R H 0.6623 0.9261 0.5189 0.398 Uiso 1 1 calc R . .
C6' C 0.8484(16) 0.8630(12) 0.9690(12) 0.070(6) Uani 0.265(4) 1 d P A 2
C7' C 0.9472(13) 0.8482(10) 0.9658(9) 0.085(5) Uani 0.265(4) 1 d P A 2
H7' H 0.9839 0.8641 0.9239 0.102 Uiso 0.265(4) 1 calc PR A 2
C8' C 0.9861(14) 0.8107(10) 1.0244(9) 0.094(6) Uani 0.265(4) 1 d P A 2
H8' H 1.0475 0.8020 1.0226 0.113 Uiso 0.265(4) 1 calc PR A 2
C9' C 0.9246(12) 0.7866(9) 1.0876(8) 0.078(5) Uani 0.265(4) 1 d P A 2
H9' H 0.9471 0.7714 1.1288 0.093 Uiso 0.265(4) 1 calc PR A 2
C10' C 0.8389(14) 0.7861(10) 1.0874(10) 0.084(6) Uani 0.265(4) 1 d P A 2
H10' H 0.8014 0.7579 1.1259 0.100 Uiso 0.265(4) 1 calc PR A 2
C11' C 0.8016(12) 0.8283(8) 1.0289(8) 0.073(4) Uani 0.265(4) 1 d P A 2
H11' H 0.7392 0.8317 1.0329 0.088 Uiso 0.265(4) 1 calc PR A 2

loop_
_atom_site_aniso_label
_atom_site_aniso_U_11
_atom_site_aniso_U_22
_atom_site_aniso_U_33
_atom_site_aniso_U_23
_atom_site_aniso_U_13
_atom_site_aniso_U_12
Fe1 0.0488(3) 0.0396(2) 0.0396(3) -0.0113(2) -0.0057(2) 0.01355(19)
Fe2 0.0467(2) 0.0384(2) 0.0377(2) -0.00850(19) -0.00384(19) 0.01054(19)
Mn1 0.0353(2) 0.0259(2) 0.0293(2) -0.00601(17) -0.00565(17) 0.00323(16)
Mn2 0.0327(2) 0.0294(2) 0.0269(2) -0.00453(17) -0.00287(16) 0.00226(16)
O1 0.123(3) 0.098(2) 0.082(2) -0.0353(19) -0.057(2) 0.022(2)
O2 0.129(3) 0.106(2) 0.0408(15) 0.0038(16) -0.0178(16) -0.024(2)
O3 0.143(3) 0.113(3) 0.070(2) -0.0323(19) -0.055(2) 0.014(2)
O4 0.144(3) 0.137(3) 0.0379(15) 0.0066(17) -0.0207(17) -0.065(2)
O5 0.0532(12) 0.0377(11) 0.0487(13) -0.0136(10) -0.0064(10) 0.0067(9)
O6 0.0501(12) 0.0371(11) 0.0497(13) -0.0159(10) -0.0083(10) 0.0056(9)
O7 0.203(5) 0.127(4) 0.150(4) -0.061(3) 0.003(4) -0.041(3)
O8 0.126(3) 0.180(5) 0.133(4) -0.019(3) -0.049(3) 0.016(3)
O9 0.138(4) 0.153(4) 0.201(6) -0.044(4) -0.027(4) -0.028(3)
O10 0.196(6) 0.258(8) 0.244(8) -0.068(6) -0.106(6) 0.010(6)
N1 0.0485(14) 0.0396(14) 0.0426(15) -0.0118(12) 0.0001(12) 0.0063(11)
N2 0.0674(19) 0.0611(19) 0.084(2) -0.0303(17) -0.0192(17) 0.0272(16)
N3 0.0567(16) 0.0500(16) 0.0495(16) -0.0220(13) -0.0104(13) 0.0170(13)
N4 0.0583(16) 0.0482(15) 0.0393(15) -0.0124(12) -0.0061(12) 0.0109(12)
N5 0.0572(17) 0.0547(17) 0.066(2) -0.0258(15) -0.0125(15) 0.0081(14)
N6 0.0584(17) 0.0456(15) 0.0501(17) -0.0069(13) 0.0054(14) 0.0225(13)
N7 0.0395(12) 0.0310(12) 0.0353(13) -0.0070(10) -0.0067(10) 0.0052(10)
N8 0.0444(13) 0.0315(12) 0.0355(13) -0.0076(10) -0.0089(10) 0.0013(10)
N9 0.0408(12) 0.0297(11) 0.0340(13) -0.0095(10) -0.0074(10) 0.0033(9)
N10 0.0387(12) 0.0324(12) 0.0377(13) -0.0057(10) -0.0092(10) 0.0029(10)
N11 0.0555(15) 0.0407(14) 0.0442(15) -0.0118(12) 0.0018(12) 0.0084(12)
N12 0.065(2) 0.0606(19) 0.095(3) -0.0212(18) -0.0143(18) 0.0252(16)
N13 0.0553(16) 0.0533(16) 0.0424(15) -0.0159(13) -0.0102(13) 0.0161(13)
N14 0.0530(15) 0.0522(15) 0.0375(14) -0.0133(12) -0.0081(12) 0.0039(12)
N15 0.0625(17) 0.0425(15) 0.0496(17) -0.0040(13) 0.0102(14) 0.0202(13)
N16 0.0689(19) 0.0620(19) 0.067(2) -0.0232(17) -0.0099(16) -0.0120(16)
N17 0.0366(12) 0.0361(12) 0.0327(12) -0.0077(10) -0.0037(10) 0.0018(10)
N18 0.0350(11) 0.0332(12) 0.0298(12) -0.0045(10) -0.0032(9) 0.0019(9)
N19 0.0348(11) 0.0324(12) 0.0284(12) -0.0063(9) -0.0044(9) 0.0007(9)
N20 0.0358(12) 0.0322(12) 0.0327(12) -0.0065(10) -0.0046(10) 0.0022(9)
C1 0.0425(16) 0.0424(16) 0.0386(17) -0.0106(13) -0.0003(13) 0.0068(13)
C2 0.0564(19) 0.0446(17) 0.0480(19) -0.0152(15) -0.0105(15) 0.0135(15)
C3 0.0508(17) 0.0400(16) 0.0369(17) -0.0091(13) 0.0031(14) 0.0053(14)
C4 0.0522(18) 0.0443(18) 0.054(2) -0.0099(15) -0.0081(16) 0.0115(15)
C5 0.0473(16) 0.0356(15) 0.0351(16) -0.0062(12) -0.0096(13) 0.0017(12)
C6 0.067(4) 0.046(4) 0.041(4) -0.003(3) -0.022(3) -0.010(3)
C7 0.070(3) 0.062(3) 0.050(3) -0.018(2) -0.028(2) 0.004(2)
C8 0.096(4) 0.086(4) 0.048(3) -0.024(3) -0.027(3) 0.000(3)
C9 0.106(5) 0.083(5) 0.052(4) -0.005(3) -0.034(3) 0.000(4)
C10 0.113(6) 0.062(4) 0.067(4) -0.002(3) -0.034(4) -0.002(4)
C11 0.079(4) 0.050(3) 0.060(3) -0.013(3) -0.034(3) 0.005(3)
C12 0.0475(16) 0.0371(15) 0.0416(17) -0.0079(13) -0.0141(13) 0.0022(13)
C13 0.083(3) 0.058(2) 0.068(2) 0.0085(19) -0.045(2) -0.020(2)
C14 0.086(3) 0.063(2) 0.087(3) 0.007(2) -0.051(2) -0.028(2)
C15 0.0531(18) 0.0411(17) 0.0505(19) -0.0044(15) -0.0207(15) -0.0056(14)
C16 0.0453(16) 0.0395(16) 0.0484(18) -0.0073(14) -0.0109(14) -0.0056(13)
C17 0.0552(19) 0.0399(17) 0.0507(19) 0.0003(14) -0.0204(15) -0.0115(14)
C18 0.055(2) 0.053(2) 0.107(3) -0.017(2) -0.022(2) 0.0003(17)
C19 0.051(2) 0.077(3) 0.113(4) -0.015(3) -0.032(2) -0.008(2)
C20 0.085(3) 0.069(3) 0.066(3) -0.005(2) -0.035(2) -0.031(2)
C21 0.092(3) 0.066(2) 0.074(3) -0.027(2) -0.015(2) -0.021(2)
C22 0.064(2) 0.065(2) 0.069(3) -0.027(2) -0.0040(19) -0.0152(18)
C23 0.0444(16) 0.0351(15) 0.0422(17) -0.0057(13) -0.0067(13) -0.0021(12)
C24 0.090(3) 0.0367(18) 0.069(2) 0.0047(17) -0.037(2) -0.0140(18)
C25 0.110(3) 0.0388(19) 0.073(3) 0.0141(18) -0.051(2) -0.016(2)
C26 0.0496(17) 0.0326(15) 0.0441(17) -0.0035(13) -0.0113(14) 0.0032(13)
C27 0.0473(16) 0.0364(15) 0.0376(16) -0.0072(13) -0.0112(13) 0.0074(13)
C28 0.0587(19) 0.0432(17) 0.0421(18) -0.0049(14) -0.0176(15) 0.0051(15)
C29 0.067(2) 0.076(3) 0.059(2) -0.004(2) -0.009(2) 0.008(2)
C30 0.095(3) 0.088(3) 0.052(2) 0.009(2) -0.009(2) 0.015(3)
C31 0.101(4) 0.102(4) 0.055(3) -0.003(2) -0.027(2) 0.036(3)
C32 0.078(3) 0.136(5) 0.069(3) -0.008(3) -0.024(2) 0.037(3)
C33 0.069(3) 0.101(3) 0.058(2) -0.012(2) -0.016(2) 0.021(2)
C34 0.0504(17) 0.0410(16) 0.0361(16) -0.0070(13) -0.0129(13) 0.0023(13)
C35 0.095(3) 0.066(2) 0.051(2) 0.0016(18) -0.038(2) -0.022(2)
C36 0.099(3) 0.061(2) 0.060(2) -0.0049(19) -0.037(2) -0.026(2)
C37 0.0514(17) 0.0436(17) 0.0426(18) -0.0091(14) -0.0146(14) -0.0049(14)
C38 0.0446(16) 0.0356(15) 0.0424(17) -0.0086(13) -0.0110(13) -0.0022(12)
C39 0.0566(18) 0.0411(17) 0.0403(17) -0.0056(14) -0.0157(14) -0.0084(14)
C40 0.0576(19) 0.0487(19) 0.059(2) -0.0214(17) -0.0069(16) -0.0059(15)
C41 0.087(3) 0.052(2) 0.064(2) -0.0252(19) -0.011(2) -0.0128(19)
C42 0.089(3) 0.061(2) 0.054(2) -0.0103(18) -0.024(2) -0.027(2)
C43 0.057(2) 0.076(3) 0.080(3) -0.007(2) -0.030(2) -0.016(2)
C44 0.057(2) 0.051(2) 0.078(3) -0.0118(19) -0.0196(19) 0.0017(16)
C45 0.0519(18) 0.054(2) 0.062(2) -0.0241(18) -0.0085(17) 0.0129(16)
C46 0.0517(18) 0.0448(18) 0.062(2) -0.0237(16) -0.0025(16) 0.0047(14)
C47 0.064(2) 0.056(2) 0.067(2) -0.0225(19) -0.0030(19) 0.0062(17)
C48 0.053(2) 0.064(2) 0.100(3) -0.042(2) 0.001(2) -0.0032(18)
C49 0.061(2) 0.072(3) 0.117(4) -0.048(3) -0.019(2) 0.003(2)
C50 0.066(2) 0.078(3) 0.087(3) -0.043(2) -0.026(2) 0.012(2)
C51 0.087(3) 0.086(3) 0.130(5) -0.040(3) 0.015(3) -0.026(3)
C52 0.084(3) 0.059(2) 0.050(2) -0.0217(18) -0.0245(19) 0.0266(19)
C53 0.091(3) 0.054(2) 0.0410(19) -0.0132(16) -0.0102(19) 0.0330(19)
C54 0.138(4) 0.068(3) 0.045(2) -0.011(2) -0.001(3) 0.035(3)
C55 0.141(5) 0.078(3) 0.052(3) -0.005(2) 0.018(3) 0.044(3)
C56 0.090(3) 0.060(3) 0.086(3) 0.001(2) 0.031(3) 0.021(2)
C57 0.069(2) 0.057(2) 0.072(3) -0.005(2) 0.018(2) 0.0154(19)
C58 0.074(2) 0.059(2) 0.045(2) -0.0147(17) -0.0068(18) 0.0028(18)
C59 0.074(2) 0.066(2) 0.047(2) -0.0254(18) -0.0186(18) 0.0185(19)
C60 0.081(3) 0.096(3) 0.076(3) -0.040(3) -0.028(2) 0.011(2)
C61 0.092(3) 0.139(5) 0.097(4) -0.059(4) -0.043(3) 0.015(3)
C62 0.096(4) 0.122(5) 0.127(5) -0.055(4) -0.037(4) -0.015(3)
C63 0.079(3) 0.092(3) 0.093(3) -0.035(3) -0.017(3) -0.008(2)
C64 0.0469(17) 0.0544(19) 0.054(2) -0.0201(16) -0.0075(15) 0.0094(15)
C65 0.0431(16) 0.0505(18) 0.0509(19) -0.0176(15) -0.0066(14) 0.0056(14)
C66 0.0515(19) 0.057(2) 0.060(2) -0.0171(17) -0.0045(16) 0.0037(16)
C67 0.0459(18) 0.061(2) 0.087(3) -0.033(2) -0.0031(19) -0.0005(16)
C68 0.055(2) 0.071(3) 0.105(4) -0.046(3) -0.011(2) -0.0037(19)
C69 0.061(2) 0.088(3) 0.078(3) -0.047(2) -0.026(2) 0.013(2)
C70 0.070(3) 0.070(3) 0.120(4) -0.029(3) 0.001(3) -0.019(2)
C71 0.092(3) 0.067(2) 0.043(2) -0.0184(18) -0.023(2) 0.024(2)
C72 0.098(3) 0.058(2) 0.0394(19) -0.0110(17) -0.007(2) 0.037(2)
C73 0.160(5) 0.074(3) 0.040(2) -0.007(2) 0.006(3) 0.042(3)
C74 0.170(6) 0.078(3) 0.055(3) 0.002(2) 0.035(3) 0.053(4)
C75 0.108(4) 0.058(3) 0.096(4) 0.009(3) 0.048(3) 0.023(2)
C76 0.072(3) 0.055(2) 0.080(3) -0.001(2) 0.024(2) 0.0151(19)
C77 0.074(2) 0.083(3) 0.043(2) -0.013(2) -0.0116(18) -0.019(2)
C78 0.085(3) 0.089(3) 0.053(2) -0.021(2) -0.020(2) -0.017(2)
C79 0.136(5) 0.141(5) 0.077(3) -0.026(3) -0.030(3) -0.056(4)
C80 0.155(6) 0.163(6) 0.105(5) -0.031(4) -0.044(4) -0.068(5)
C81 0.161(6) 0.149(6) 0.119(5) -0.037(4) -0.032(4) -0.082(5)
C82 0.117(4) 0.105(4) 0.099(4) -0.026(3) -0.022(3) -0.047(3)
C83 0.0417(15) 0.0313(14) 0.0420(16) -0.0086(12) -0.0076(13) 0.0007(12)
C84 0.073(2) 0.0409(17) 0.051(2) -0.0006(15) -0.0201(17) -0.0149(16)
C85 0.083(3) 0.0479(19) 0.046(2) 0.0060(16) -0.0235(18) -0.0155(18)
C86 0.0556(18) 0.0336(15) 0.0364(16) -0.0064(12) -0.0130(14) 0.0018(13)
C87 0.0361(14) 0.0396(15) 0.0373(16) -0.0118(13) -0.0030(12) 0.0026(12)
C88 0.0376(15) 0.059(2) 0.0441(18) -0.0098(15) -0.0049(13) 0.0010(14)
C89 0.0375(15) 0.061(2) 0.0463(19) -0.0102(16) -0.0086(14) 0.0018(14)
C90 0.0385(14) 0.0384(15) 0.0378(16) -0.0086(13) -0.0077(12) 0.0023(12)
C91 0.0434(15) 0.0348(15) 0.0350(15) -0.0065(12) -0.0092(12) 0.0032(12)
C92 0.0424(16) 0.0511(18) 0.0345(16) -0.0059(14) -0.0086(13) -0.0015(13)
C93 0.090(3) 0.066(2) 0.058(2) -0.0208(19) -0.032(2) 0.027(2)
C94 0.101(3) 0.086(3) 0.064(3) -0.016(2) -0.037(2) 0.033(3)
C95 0.067(2) 0.097(3) 0.053(2) -0.004(2) -0.026(2) 0.003(2)
C96 0.095(3) 0.109(4) 0.060(3) -0.039(3) -0.026(2) -0.002(3)
C97 0.076(3) 0.076(3) 0.065(2) -0.031(2) -0.026(2) 0.014(2)
C98 0.0419(15) 0.0330(14) 0.0304(15) -0.0048(12) -0.0060(12) 0.0026(12)
C99 0.0490(17) 0.0443(17) 0.0320(16) -0.0008(13) -0.0071(13) 0.0020(13)
C100 0.0442(16) 0.0491(17) 0.0327(16) -0.0016(13) -0.0006(13) -0.0030(13)
C101 0.0407(15) 0.0353(14) 0.0314(15) -0.0054(12) -0.0022(12) -0.0016(12)
C102 0.0367(14) 0.0411(15) 0.0343(15) -0.0101(13) -0.0004(12) -0.0003(12)
C103 0.0341(14) 0.0488(17) 0.0310(15) -0.0062(13) -0.0030(12) -0.0010(12)
C104 0.055(2) 0.073(2) 0.058(2) -0.030(2) 0.0064(17) -0.0122(18)
C105 0.065(2) 0.097(3) 0.056(2) -0.034(2) 0.0162(19) -0.004(2)
C106 0.0472(19) 0.098(3) 0.049(2) -0.010(2) 0.0119(17) -0.012(2)
C107 0.052(2) 0.069(2) 0.058(2) -0.0042(19) -0.0040(17) -0.0197(18)
C108 0.0544(18) 0.0512(19) 0.0419(18) -0.0088(15) -0.0014(15) -0.0062(15)
C109 0.0351(14) 0.0355(14) 0.0335(15) -0.0100(12) -0.0042(12) 0.0013(11)
C110 0.0342(14) 0.0491(17) 0.0439(17) -0.0116(14) -0.0058(13) 0.0006(13)
C111 0.0374(15) 0.0510(18) 0.0408(17) -0.0086(14) -0.0111(13) 0.0014(13)
C112 0.0374(14) 0.0358(14) 0.0354(15) -0.0115(12) -0.0077(12) 0.0014(11)
C113 0.0441(15) 0.0320(14) 0.0337(15) -0.0092(12) -0.0103(12) 0.0040(12)
C114 0.0439(16) 0.0434(16) 0.0329(15) -0.0058(13) -0.0076(12) -0.0034(13)
C115 0.062(2) 0.0526(19) 0.0448(19) -0.0122(16) -0.0167(16) 0.0091(16)
C116 0.065(2) 0.062(2) 0.056(2) -0.0076(18) -0.0226(18) 0.0161(18)
C117 0.061(2) 0.075(2) 0.044(2) -0.0050(18) -0.0223(17) -0.0024(19)
C118 0.075(2) 0.077(3) 0.043(2) -0.0209(18) -0.0169(18) -0.008(2)
C119 0.062(2) 0.054(2) 0.0436(19) -0.0166(16) -0.0131(16) 0.0034(16)
C120 0.0430(15) 0.0322(14) 0.0302(14) -0.0061(12) -0.0049(12) 0.0037(12)
C121 0.0497(17) 0.0420(16) 0.0296(15) -0.0014(13) -0.0060(13) 0.0010(13)
C122 0.0468(16) 0.0458(17) 0.0306(15) -0.0019(13) 0.0011(13) -0.0022(13)
C123 0.0407(15) 0.0362(15) 0.0314(15) -0.0063(12) 0.0001(12) 0.0005(12)
C124 0.0381(14) 0.0404(15) 0.0354(16) -0.0100(13) 0.0005(12) -0.0007(12)
C125 0.0364(14) 0.0513(18) 0.0336(16) -0.0071(13) -0.0023(12) -0.0014(13)
C126 0.063(2) 0.059(2) 0.058(2) -0.0189(18) 0.0060(18) -0.0107(17)
C127 0.062(2) 0.075(3) 0.069(3) -0.014(2) 0.005(2) -0.029(2)
C128 0.050(2) 0.108(3) 0.052(2) -0.017(2) 0.0136(18) -0.014(2)
C129 0.068(2) 0.099(3) 0.061(3) -0.038(2) 0.018(2) -0.008(2)
C130 0.0518(19) 0.071(2) 0.058(2) -0.0310(19) 0.0068(17) -0.0111(17)
C131 0.121(4) 0.057(2) 0.067(3) -0.032(2) 0.015(2) -0.004(2)
C132 0.108(3) 0.064(2) 0.065(3) -0.037(2) 0.007(2) 0.000(2)
C133 0.257(11) 0.233(10) 0.194(9) -0.109(8) -0.073(8) 0.058(9)
C134 0.249(11) 0.176(8) 0.206(10) -0.078(7) 0.044(8) 0.069(7)
C135 0.194(10) 0.277(13) 0.244(12) -0.078(10) -0.068(9) 0.048(9)
C136 0.233(12) 0.282(14) 0.350(19) -0.176(14) -0.117(12) 0.084(10)
C6' 0.086(14) 0.063(13) 0.053(13) -0.003(12) -0.032(11) -0.008(11)
C7' 0.098(13) 0.085(12) 0.061(10) -0.005(9) -0.022(9) -0.005(10)
C8' 0.102(14) 0.090(13) 0.069(11) 0.003(10) -0.021(10) 0.003(10)
C9' 0.093(13) 0.073(11) 0.055(10) 0.001(8) -0.031(9) 0.006(9)
C10' 0.113(16) 0.062(11) 0.067(12) -0.002(10) -0.034(12) -0.002(11)
C11' 0.087(11) 0.064(10) 0.058(10) -0.003(8) -0.022(8) 0.000(8)

loop_
_atom_type_symbol
_atom_type_description
_atom_type_scat_dispersion_real
_atom_type_scat_dispersion_imag
_atom_type_scat_source
C C 0.0033 0.0016 'International Tables Vol C Tables 4.2.6.8 and 6.1.1.4'
H H 0.0000 0.0000 'International Tables Vol C Tables 4.2.6.8 and 6.1.1.4'
N N 0.0061 0.0033 'International Tables Vol C Tables 4.2.6.8 and 6.1.1.4'
O O 0.0106 0.0060 'International Tables Vol C Tables 4.2.6.8 and 6.1.1.4'
Mn Mn 0.3368 0.7283 'International Tables Vol C Tables 4.2.6.8 and 6.1.1.4'
Fe Fe 0.3463 0.8444 'International Tables Vol C Tables 4.2.6.8 and 6.1.1.4'

loop_
_geom_angle_atom_site_label_1
_geom_angle_atom_site_label_2
_geom_angle_atom_site_label_3
_geom_angle
N4 Fe1 N3 82.67(12)
N4 Fe1 C2 92.20(12)
N3 Fe1 C2 94.16(12)
N4 Fe1 C1 96.01(12)
N3 Fe1 C1 93.39(12)
C2 Fe1 C1 169.49(13)
N4 Fe1 N5 82.06(12)
N3 Fe1 N5 164.70(13)
C2 Fe1 N5 85.47(13)
C1 Fe1 N5 89.18(12)
N4 Fe1 N6 163.79(13)
N3 Fe1 N6 81.34(13)
C2 Fe1 N6 86.34(12)
C1 Fe1 N6 87.57(11)
N5 Fe1 N6 113.86(13)
N14 Fe2 N13 83.01(11)
N14 Fe2 C4 91.37(13)
N13 Fe2 C4 94.15(13)
N14 Fe2 C3 95.70(12)
N13 Fe2 C3 93.86(12)
C4 Fe2 C3 169.91(13)
N14 Fe2 N16 82.05(12)
N13 Fe2 N16 165.01(13)
C4 Fe2 N16 87.44(14)
C3 Fe2 N16 86.41(13)
N14 Fe2 N15 164.32(13)
N13 Fe2 N15 81.51(13)
C4 Fe2 N15 87.28(12)
C3 Fe2 N15 87.84(11)
N16 Fe2 N15 113.46(13)
N10 Mn1 N8 178.78(9)
N10 Mn1 N7 90.27(9)
N8 Mn1 N7 89.78(9)
N10 Mn1 N9 89.51(9)
N8 Mn1 N9 90.45(9)
N7 Mn1 N9 179.67(8)
N10 Mn1 N11 90.10(10)
N8 Mn1 N11 88.68(10)
N7 Mn1 N11 94.56(9)
N9 Mn1 N11 85.68(9)
N10 Mn1 N1 91.85(9)
N8 Mn1 N1 89.37(9)
N7 Mn1 N1 84.87(9)
N9 Mn1 N1 94.90(9)
N11 Mn1 N1 177.97(9)
N17 Mn2 N20 90.42(9)
N17 Mn2 N18 89.85(9)
N20 Mn2 N18 179.70(9)
N17 Mn2 N19 179.63(8)
N20 Mn2 N19 89.63(9)
N18 Mn2 N19 90.11(9)
N17 Mn2 O6 90.76(8)
N20 Mn2 O6 87.78(8)
N18 Mn2 O6 92.36(8)
N19 Mn2 O6 88.88(8)
N17 Mn2 O5 88.19(8)
N20 Mn2 O5 91.78(8)
N18 Mn2 O5 88.09(8)
N19 Mn2 O5 92.17(8)
O6 Mn2 O5 178.86(7)
C131 O5 Mn2 122.1(2)
C131 O5 H5 109.4
Mn2 O5 H5 105.9
C132 O6 Mn2 121.9(2)
C132 O6 H6 109.3
Mn2 O6 H6 107.3
C133 O7 H7 109.5
C134 O8 H8 109.5
C135 O9 H9 109.5
C136 O10 H10 109.5
C1 N1 Mn1 159.9(2)
C52 N3 C45 124.9(3)
C52 N3 Fe1 119.5(3)
C45 N3 Fe1 115.6(2)
C58 N4 C46 125.9(3)
C58 N4 Fe1 118.6(2)
C46 N4 Fe1 114.9(2)
C63 N5 C59 119.7(4)
C63 N5 Fe1 128.8(3)
C59 N5 Fe1 111.3(2)
C57 N6 C53 117.6(4)
C57 N6 Fe1 131.0(3)
C53 N6 Fe1 111.2(2)
C26 N7 C23 106.0(2)
C26 N7 Mn1 126.51(19)
C23 N7 Mn1 126.48(19)
C34 N8 C37 106.7(2)
C34 N8 Mn1 126.64(19)
C37 N8 Mn1 126.2(2)
C83 N9 C86 106.9(2)
C83 N9 Mn1 126.22(19)
C86 N9 Mn1 126.87(18)
C12 N10 C15 106.6(2)
C12 N10 Mn1 126.89(18)
C15 N10 Mn1 126.2(2)
C3 N11 Mn1 159.0(2)
C71 N13 C64 124.9(3)
C71 N13 Fe2 119.5(3)
C64 N13 Fe2 115.5(2)
C77 N14 C65 125.6(3)
C77 N14 Fe2 119.0(2)
C65 N14 Fe2 114.9(2)
C76 N15 C72 118.4(4)
C76 N15 Fe2 129.9(3)
C72 N15 Fe2 111.6(2)
C82 N16 C78 119.2(4)
C82 N16 Fe2 129.0(3)
C78 N16 Fe2 111.8(2)
C90 N17 C87 105.8(2)
C90 N17 Mn2 127.22(18)
C87 N17 Mn2 126.88(19)
C98 N18 C101 105.9(2)
C98 N18 Mn2 127.20(17)
C101 N18 Mn2 126.89(19)
C112 N19 C109 105.9(2)
C112 N19 Mn2 127.10(17)
C109 N19 Mn2 126.83(18)
C120 N20 C123 106.0(2)
C120 N20 Mn2 127.27(18)
C123 N20 Mn2 126.67(19)
N1 C1 Fe1 178.7(3)
N2 C2 Fe1 177.2(3)
N11 C3 Fe2 177.8(3)
N12 C4 Fe2 177.4(3)
C12 C5 C86 122.7(3)
C12 C5 C6' 117.6(10)
C86 C5 C6' 119.0(10)
C12 C5 C6 116.9(4)
C86 C5 C6 120.2(4)
C6' C5 C6 12.8(9)
C11 C6 C7 117.9(6)
C11 C6 C5 122.8(5)
C7 C6 C5 119.2(5)
C8 C7 C6 120.4(5)
C8 C7 H7A 119.8
C6 C7 H7A 119.8
C9 C8 C7 119.6(5)
C9 C8 H8A 120.2
C7 C8 H8A 120.2
C8 C9 C10 121.3(5)
C8 C9 H9A 119.4
C10 C9 H9A 119.4
C9 C10 C11 119.6(6)
C9 C10 H10A 120.2
C11 C10 H10A 120.2
C6 C11 C10 121.1(5)
C6 C11 H11 119.4
C10 C11 H11 119.4
N10 C12 C5 127.0(3)
N10 C12 C13 108.9(3)
C5 C12 C13 124.1(3)
C14 C13 C12 107.8(3)
C14 C13 H13 126.1
C12 C13 H13 126.1
C13 C14 C15 107.6(3)
C13 C14 H14 126.2
C15 C14 H14 126.2
N10 C15 C16 126.0(3)
N10 C15 C14 109.1(3)
C16 C15 C14 124.8(3)
C23 C16 C15 123.9(3)
C23 C16 C17 119.5(3)
C15 C16 C17 116.6(3)
C18 C17 C22 118.9(3)
C18 C17 C16 122.0(3)
C22 C17 C16 119.0(3)
C17 C18 C19 120.1(4)
C17 C18 H18 119.9
C19 C18 H18 119.9
C20 C19 C18 120.3(4)
C20 C19 H19 119.8
C18 C19 H19 119.8
C21 C20 C19 119.9(3)
C21 C20 H20 120.1
C19 C20 H20 120.1
C20 C21 C22 120.4(4)
C20 C21 H21 119.8
C22 C21 H21 119.8
C17 C22 C21 120.2(4)
C17 C22 H22 119.9
C21 C22 H22 119.9
N7 C23 C16 125.8(3)
N7 C23 C24 109.4(3)
C16 C23 C24 124.8(3)
C25 C24 C23 107.4(3)
C25 C24 H24 126.3
C23 C24 H24 126.3
C24 C25 C26 107.7(3)
C24 C25 H25 126.1
C26 C25 H25 126.1
N7 C26 C27 126.0(3)
N7 C26 C25 109.5(3)
C27 C26 C25 124.5(3)
C34 C27 C26 123.1(3)
C34 C27 C28 117.8(3)
C26 C27 C28 119.0(3)
C29 C28 C33 117.1(3)
C29 C28 C27 123.7(3)
C33 C28 C27 119.1(3)
C28 C29 C30 121.3(4)
C28 C29 H29 119.3
C30 C29 H29 119.3
C31 C30 C29 121.0(4)
C31 C30 H30 119.5
C29 C30 H30 119.5
C30 C31 C32 120.4(4)
C30 C31 H31 119.8
C32 C31 H31 119.8
C31 C32 C33 119.3(4)
C31 C32 H32 120.4
C33 C32 H32 120.4
C32 C33 C28 120.9(4)
C32 C33 H33 119.6
C28 C33 H33 119.6
N8 C34 C27 126.6(3)
N8 C34 C35 109.1(3)
C27 C34 C35 124.2(3)
C36 C35 C34 107.8(3)
C36 C35 H35 126.1
C34 C35 H35 126.1
C35 C36 C37 107.2(3)
C35 C36 H36 126.4
C37 C36 H36 126.4
N8 C37 C38 126.1(3)
N8 C37 C36 109.2(3)
C38 C37 C36 124.8(3)
C37 C38 C83 124.1(3)
C37 C38 C39 116.5(3)
C83 C38 C39 119.3(3)
C40 C39 C44 118.1(3)
C40 C39 C38 120.3(3)
C44 C39 C38 121.5(3)
C39 C40 C41 119.9(3)
C39 C40 H40 120.1
C41 C40 H40 120.1
C42 C41 C40 121.3(4)
C42 C41 H41 119.4
C40 C41 H41 119.4
C41 C42 C43 119.3(3)
C41 C42 H42 120.4
C43 C42 H42 120.4
C42 C43 C44 120.4(4)
C42 C43 H43 119.8
C44 C43 H43 119.8
C43 C44 C39 121.0(4)
C43 C44 H44 119.5
C39 C44 H44 119.5
N3 C45 C46 112.4(3)
N3 C45 C50 127.8(4)
C46 C45 C50 119.6(4)
N4 C46 C45 114.3(3)
N4 C46 C47 126.3(3)
C45 C46 C47 119.4(3)
C48 C47 C46 118.5(4)
C48 C47 H47 120.7
C46 C47 H47 120.7
C49 C48 C47 121.6(4)
C49 C48 C51 120.2(4)
C47 C48 C51 118.2(4)
C48 C49 C50 121.7(4)
C48 C49 H49 119.1
C50 C49 H49 119.1
C49 C50 C45 119.1(4)
C49 C50 H50 120.5
C45 C50 H50 120.5
C48 C51 H51A 109.5
C48 C51 H51B 109.5
H51A C51 H51B 109.5
C48 C51 H51C 109.5
H51A C51 H51C 109.5
H51B C51 H51C 109.5
O1 C52 N3 127.5(4)
O1 C52 C53 122.0(4)
N3 C52 C53 110.4(3)
N6 C53 C54 122.3(4)
N6 C53 C52 116.8(3)
C54 C53 C52 120.9(4)
C55 C54 C53 119.1(5)
C55 C54 H54 120.4
C53 C54 H54 120.4
C56 C55 C54 119.1(4)
C56 C55 H55 120.4
C54 C55 H55 120.4
C55 C56 C57 119.4(5)
C55 C56 H56 120.3
C57 C56 H56 120.3
N6 C57 C56 122.3(5)
N6 C57 H57 118.8
C56 C57 H57 118.8
O2 C58 N4 128.1(4)
O2 C58 C59 121.0(4)
N4 C58 C59 111.0(3)
N5 C59 C60 120.7(4)
N5 C59 C58 116.8(3)
C60 C59 C58 122.6(4)
C61 C60 C59 119.6(5)
C61 C60 H60 120.2
C59 C60 H60 120.2
C60 C61 C62 120.5(5)
C60 C61 H61 119.7
C62 C61 H61 119.7
C61 C62 C63 118.1(5)
C61 C62 H62 121.0
C63 C62 H62 121.0
N5 C63 C62 121.4(5)
N5 C63 H63 119.3
C62 C63 H63 119.3
N13 C64 C65 112.5(3)
N13 C64 C69 127.9(3)
C65 C64 C69 119.5(3)
N14 C65 C64 114.0(3)
N14 C65 C66 126.5(3)
C64 C65 C66 119.5(3)
C67 C66 C65 118.9(4)
C67 C66 H66 120.5
C65 C66 H66 120.5
C68 C67 C66 121.1(4)
C68 C67 C70 120.2(4)
C66 C67 C70 118.7(4)
C67 C68 C69 121.9(4)
C67 C68 H68 119.1
C69 C68 H68 119.1
C68 C69 C64 119.0(4)
C68 C69 H69 120.5
C64 C69 H69 120.5
C67 C70 H70A 109.5
C67 C70 H70B 109.5
H70A C70 H70B 109.5
C67 C70 H70C 109.5
H70A C70 H70C 109.5
H70B C70 H70C 109.5
O3 C71 N13 128.0(4)
O3 C71 C72 122.2(4)
N13 C71 C72 109.8(3)
N15 C72 C73 122.2(5)
N15 C72 C71 116.5(3)
C73 C72 C71 121.2(4)
C74 C73 C72 119.2(6)
C74 C73 H73 120.4
C72 C73 H73 120.4
C75 C74 C73 118.7(4)
C75 C74 H74 120.6
C73 C74 H74 120.6
C74 C75 C76 120.2(5)
C74 C75 H75 119.9
C76 C75 H75 119.9
N15 C76 C75 121.3(5)
N15 C76 H76 119.4
C75 C76 H76 119.4
O4 C77 N14 128.5(4)
O4 C77 C78 120.8(3)
N14 C77 C78 110.7(3)
N16 C78 C79 121.7(4)
N16 C78 C77 116.1(3)
C79 C78 C77 122.2(4)
C78 C79 C80 118.7(5)
C78 C79 H79 120.7
C80 C79 H79 120.7
C81 C80 C79 119.5(5)
C81 C80 H80 120.3
C79 C80 H80 120.3
C80 C81 C82 119.2(5)
C80 C81 H81 120.4
C82 C81 H81 120.4
N16 C82 C81 121.6(5)
N16 C82 H82 119.2
C81 C82 H82 119.2
N9 C83 C38 126.3(3)
N9 C83 C84 109.3(3)
C38 C83 C84 124.4(3)
C85 C84 C83 107.0(3)
C85 C84 H2 126.5
C83 C84 H2 126.5
C84 C85 C86 108.6(3)
C84 C85 H3 125.7
C86 C85 H3 125.7
N9 C86 C5 126.4(3)
N9 C86 C85 108.1(3)
C5 C86 C85 125.5(3)
N17 C87 C124 125.6(3)
N17 C87 C88 109.5(3)
C124 C87 C88 124.9(3)
C89 C88 C87 107.9(3)
C89 C88 H88 126.0
C87 C88 H88 126.0
C88 C89 C90 107.1(3)
C88 C89 H89 126.5
C90 C89 H89 126.5
N17 C90 C91 126.0(2)
N17 C90 C89 109.6(2)
C91 C90 C89 124.3(3)
C98 C91 C90 123.9(3)
C98 C91 C92 118.4(2)
C90 C91 C92 117.7(2)
C93 C92 C97 117.5(3)
C93 C92 C91 122.4(3)
C97 C92 C91 120.1(3)
C92 C93 C94 121.4(4)
C92 C93 H93 119.3
C94 C93 H93 119.3
C95 C94 C93 120.9(4)
C95 C94 H94 119.5
C93 C94 H94 119.5
C94 C95 C96 120.0(4)
C94 C95 H95 120.0
C96 C95 H95 120.0
C95 C96 C97 119.7(4)
C95 C96 H96 120.1
C97 C96 H96 120.1
C92 C97 C96 120.4(4)
C92 C97 H97 119.8
C96 C97 H97 119.8
N18 C98 C91 125.8(2)
N18 C98 C99 109.6(2)
C91 C98 C99 124.6(3)
C100 C99 C98 108.0(3)
C100 C99 H99 126.0
C98 C99 H99 126.0
C99 C100 C101 107.1(3)
C99 C100 H100 126.5
C101 C100 H100 126.5
N18 C101 C102 125.7(3)
N18 C101 C100 109.4(2)
C102 C101 C100 124.8(3)
C101 C102 C109 124.3(2)
C101 C102 C103 117.7(3)
C109 C102 C103 118.0(3)
C108 C103 C104 118.8(3)
C108 C103 C102 121.1(3)
C104 C103 C102 120.0(3)
C105 C104 C103 120.2(3)
C105 C104 H104 119.9
C103 C104 H104 119.9
C106 C105 C104 120.3(4)
C106 C105 H105 119.8
C104 C105 H105 119.8
C107 C106 C105 120.3(3)
C107 C106 H106 119.8
C105 C106 H106 119.8
C106 C107 C108 120.2(3)
C106 C107 H107 119.9
C108 C107 H107 119.9
C103 C108 C107 120.1(3)
C103 C108 H108 120.0
C107 C108 H108 120.0
N19 C109 C102 125.9(2)
N19 C109 C110 109.6(2)
C102 C109 C110 124.5(2)
C111 C110 C109 107.7(3)
C111 C110 H110 126.1
C109 C110 H110 126.1
C110 C111 C112 107.3(3)
C110 C111 H111 126.3
C112 C111 H111 126.3
N19 C112 C113 126.1(2)
N19 C112 C111 109.4(2)
C113 C112 C111 124.5(3)
C120 C113 C112 123.5(3)
C120 C113 C114 119.2(2)
C112 C113 C114 117.3(2)
C119 C114 C115 118.1(3)
C119 C114 C113 120.0(3)
C115 C114 C113 121.9(3)
C114 C115 C116 120.7(3)
C114 C115 H115 119.6
C116 C115 H115 119.6
C117 C116 C115 120.4(4)
C117 C116 H116 119.8
C115 C116 H116 119.8
C118 C117 C116 119.8(3)
C118 C117 H117 120.1
C116 C117 H117 120.1
C117 C118 C119 120.4(3)
C117 C118 H118 119.8
C119 C118 H118 119.8
C114 C119 C118 120.4(3)
C114 C119 H119 119.8
C118 C119 H119 119.8
N20 C120 C113 126.3(2)
N20 C120 C121 109.5(2)
C113 C120 C121 124.2(3)
C122 C121 C120 107.5(3)
C122 C121 H121 126.2
C120 C121 H121 126.2
C121 C122 C123 107.4(3)
C121 C122 H122 126.3
C123 C122 H122 126.3
N20 C123 C124 125.5(3)
N20 C123 C122 109.6(3)
C124 C123 C122 124.9(3)
C87 C124 C123 124.8(2)
C87 C124 C125 117.2(3)
C123 C124 C125 118.0(3)
C126 C125 C130 118.8(3)
C126 C125 C124 121.1(3)
C130 C125 C124 120.2(3)
C125 C126 C127 120.4(3)
C125 C126 H126 119.8
C127 C126 H126 119.8
C128 C127 C126 120.3(4)
C128 C127 H127 119.8
C126 C127 H127 119.8
C127 C128 C129 120.0(3)
C127 C128 H128 120.0
C129 C128 H128 120.0
C130 C129 C128 120.1(4)
C130 C129 H129 119.9
C128 C129 H129 119.9
C129 C130 C125 120.3(3)
C129 C130 H130 119.8
C125 C130 H130 119.8
O5 C131 H13A 109.5
O5 C131 H13B 109.5
H13A C131 H13B 109.5
O5 C131 H13C 109.5
H13A C131 H13C 109.5
H13B C131 H13C 109.5
O6 C132 H13D 109.5
O6 C132 H13E 109.5
H13D C132 H13E 109.5
O6 C132 H13F 109.5
H13D C132 H13F 109.5
H13E C132 H13F 109.5
O7 C133 H13G 109.5
O7 C133 H13H 109.5
H13G C133 H13H 109.5
O7 C133 H13I 109.5
H13G C133 H13I 109.5
H13H C133 H13I 109.5
O8 C134 H13M 109.5
O8 C134 H13N 109.5
H13M C134 H13N 109.5
O8 C134 H13O 109.5
H13M C134 H13O 109.5
H13N C134 H13O 109.5
O9 C135 H13J 109.5
O9 C135 H13K 109.5
H13J C135 H13K 109.5
O9 C135 H13L 109.5
H13J C135 H13L 109.5
H13K C135 H13L 109.5
O10 C136 H13P 109.5
O10 C136 H13Q 109.5
H13P C136 H13Q 109.5
O10 C136 H13R 109.5
H13P C136 H13R 109.5
H13Q C136 H13R 109.5
C11' C6' C5 127.7(19)
C11' C6' C7' 113.3(19)
C5 C6' C7' 118.6(17)
C8' C7' C6' 121.9(18)
C8' C7' H7' 119.0
C6' C7' H7' 119.0
C7' C8' C9' 116.0(18)
C7' C8' H8' 122.0
C9' C8' H8' 122.0
C10' C9' C8' 120.4(17)
C10' C9' H9' 119.8
C8' C9' H9' 119.8
C9' C10' C11' 120.4(18)
C9' C10' H10' 119.8
C11' C10' H10' 119.8
C6' C11' C10' 125.1(19)
C6' C11' H11' 117.5
C10' C11' H11' 117.5

loop_
_geom_bond_atom_site_label_1
_geom_bond_atom_site_label_2
_geom_bond_distance
Fe1 N4 1.893(3)
Fe1 N3 1.903(3)
Fe1 C2 1.962(3)
Fe1 C1 1.988(3)
Fe1 N5 1.998(3)
Fe1 N6 2.016(3)
Fe2 N14 1.890(3)
Fe2 N13 1.892(3)
Fe2 C4 1.964(3)
Fe2 C3 1.974(3)
Fe2 N16 1.986(3)
Fe2 N15 2.010(3)
Mn1 N10 2.008(2)
Mn1 N8 2.013(2)
Mn1 N7 2.016(2)
Mn1 N9 2.020(2)
Mn1 N11 2.297(2)
Mn1 N1 2.321(2)
Mn2 N17 2.008(2)
Mn2 N20 2.013(2)
Mn2 N18 2.013(2)
Mn2 N19 2.014(2)
Mn2 O6 2.2628(19)
Mn2 O5 2.2786(19)
O1 C52 1.250(5)
O2 C58 1.232(4)
O3 C71 1.241(5)
O4 C77 1.228(4)
O5 C131 1.421(4)
O5 H5 0.8200
O6 C132 1.417(4)
O6 H6 0.8200
O7 C133 1.477(9)
O7 H7 0.8200
O8 C134 1.394(8)
O8 H8 0.8200
O9 C135 1.453(10)
O9 H9 0.8200
O10 C136 1.327(11)
O10 H10 0.8200
N1 C1 1.141(4)
N2 C2 1.140(4)
N3 C52 1.322(4)
N3 C45 1.396(4)
N4 C58 1.344(4)
N4 C46 1.396(4)
N5 C63 1.327(5)
N5 C59 1.355(5)
N6 C57 1.326(5)
N6 C53 1.348(5)
N7 C26 1.373(4)
N7 C23 1.379(3)
N8 C34 1.373(4)
N8 C37 1.377(4)
N9 C83 1.373(3)
N9 C86 1.377(4)
N10 C12 1.375(4)
N10 C15 1.375(4)
N11 C3 1.145(4)
N12 C4 1.135(4)
N13 C71 1.333(4)
N13 C64 1.398(4)
N14 C77 1.334(4)
N14 C65 1.396(4)
N15 C76 1.338(5)
N15 C72 1.340(5)
N16 C82 1.332(5)
N16 C78 1.354(5)
N17 C90 1.372(4)
N17 C87 1.382(3)
N18 C98 1.376(3)
N18 C101 1.388(3)
N19 C112 1.377(3)
N19 C109 1.383(3)
N20 C120 1.375(3)
N20 C123 1.385(3)
C5 C12 1.389(4)
C5 C86 1.394(4)
C5 C6' 1.48(2)
C5 C6 1.491(8)
C6 C11 1.369(8)
C6 C7 1.415(7)
C7 C8 1.386(6)
C7 H7A 0.9300
C8 C9 1.350(8)
C8 H8A 0.9300
C9 C10 1.373(9)
C9 H9A 0.9300
C10 C11 1.383(8)
C10 H10A 0.9300
C11 H11 0.9300
C12 C13 1.425(4)
C13 C14 1.341(5)
C13 H13 0.9300
C14 C15 1.424(5)
C14 H14 0.9300
C15 C16 1.404(4)
C16 C23 1.384(4)
C16 C17 1.504(4)
C17 C18 1.379(5)
C17 C22 1.381(5)
C18 C19 1.393(5)
C18 H18 0.9300
C19 C20 1.374(6)
C19 H19 0.9300
C20 C21 1.353(6)
C20 H20 0.9300
C21 C22 1.398(5)
C21 H21 0.9300
C22 H22 0.9300
C23 C24 1.426(4)
C24 C25 1.340(5)
C24 H24 0.9300
C25 C26 1.424(4)
C25 H25 0.9300
C26 C27 1.403(4)
C27 C34 1.387(4)
C27 C28 1.499(4)
C28 C29 1.362(5)
C28 C33 1.396(5)
C29 C30 1.392(6)
C29 H29 0.9300
C30 C31 1.316(6)
C30 H30 0.9300
C31 C32 1.378(6)
C31 H31 0.9300
C32 C33 1.389(6)
C32 H32 0.9300
C33 H33 0.9300
C34 C35 1.427(4)
C35 C36 1.346(5)
C35 H35 0.9300
C36 C37 1.432(4)
C36 H36 0.9300
C37 C38 1.395(4)
C38 C83 1.395(4)
C38 C39 1.506(4)
C39 C40 1.379(5)
C39 C44 1.383(5)
C40 C41 1.396(4)
C40 H40 0.9300
C41 C42 1.353(5)
C41 H41 0.9300
C42 C43 1.364(6)
C42 H42 0.9300
C43 C44 1.381(5)
C43 H43 0.9300
C44 H44 0.9300
C45 C46 1.400(5)
C45 C50 1.407(5)
C46 C47 1.428(5)
C47 C48 1.376(5)
C47 H47 0.9300
C48 C49 1.353(6)
C48 C51 1.534(6)
C49 C50 1.377(6)
C49 H49 0.9300
C50 H50 0.9300
C51 H51A 0.9600
C51 H51B 0.9600
C51 H51C 0.9600
C52 C53 1.482(6)
C53 C54 1.379(5)
C54 C55 1.367(7)
C54 H54 0.9300
C55 C56 1.350(7)
C55 H55 0.9300
C56 C57 1.393(6)
C56 H56 0.9300
C57 H57 0.9300
C58 C59 1.464(5)
C59 C60 1.380(5)
C60 C61 1.356(6)
C60 H60 0.9300
C61 C62 1.365(7)
C61 H61 0.9300
C62 C63 1.406(7)
C62 H62 0.9300
C63 H63 0.9300
C64 C65 1.404(5)
C64 C69 1.409(5)
C65 C66 1.418(5)
C66 C67 1.382(5)
C66 H66 0.9300
C67 C68 1.356(6)
C67 C70 1.526(6)
C68 C69 1.376(6)
C68 H68 0.9300
C69 H69 0.9300
C70 H70A 0.9600
C70 H70B 0.9600
C70 H70C 0.9600
C71 C72 1.491(6)
C72 C73 1.385(5)
C73 C74 1.378(8)
C73 H73 0.9300
C74 C75 1.349(8)
C74 H74 0.9300
C75 C76 1.400(6)
C75 H75 0.9300
C76 H76 0.9300
C77 C78 1.478(5)
C78 C79 1.376(6)
C79 C80 1.390(7)
C79 H79 0.9300
C80 C81 1.365(8)
C80 H80 0.9300
C81 C82 1.392(7)
C81 H81 0.9300
C82 H82 0.9300
C83 C84 1.430(4)
C84 C85 1.335(5)
C84 H2 0.9300
C85 C86 1.430(4)
C85 H3 0.9300
C87 C124 1.392(4)
C87 C88 1.421(4)
C88 C89 1.338(4)
C88 H88 0.9300
C89 C90 1.434(4)
C89 H89 0.9300
C90 C91 1.398(4)
C91 C98 1.394(4)
C91 C92 1.499(4)
C92 C93 1.363(5)
C92 C97 1.373(5)
C93 C94 1.387(5)
C93 H93 0.9300
C94 C95 1.325(6)
C94 H94 0.9300
C95 C96 1.360(6)
C95 H95 0.9300
C96 C97 1.409(5)
C96 H96 0.9300
C97 H97 0.9300
C98 C99 1.429(4)
C99 C100 1.343(4)
C99 H99 0.9300
C100 C101 1.437(4)
C100 H100 0.9300
C101 C102 1.391(4)
C102 C109 1.394(4)
C102 C103 1.501(4)
C103 C108 1.389(4)
C103 C104 1.390(4)
C104 C105 1.386(5)
C104 H104 0.9300
C105 C106 1.374(6)
C105 H105 0.9300
C106 C107 1.360(5)
C106 H106 0.9300
C107 C108 1.398(4)
C107 H107 0.9300
C108 H108 0.9300
C109 C110 1.425(4)
C110 C111 1.341(4)
C110 H110 0.9300
C111 C112 1.436(4)
C111 H111 0.9300
C112 C113 1.401(4)
C113 C120 1.387(4)
C113 C114 1.499(4)
C114 C119 1.382(4)
C114 C115 1.384(4)
C115 C116 1.387(5)
C115 H115 0.9300
C116 C117 1.363(5)
C116 H116 0.9300
C117 C118 1.360(5)
C117 H117 0.9300
C118 C119 1.396(5)
C118 H118 0.9300
C119 H119 0.9300
C120 C121 1.438(4)
C121 C122 1.344(4)
C121 H121 0.9300
C122 C123 1.430(4)
C122 H122 0.9300
C123 C124 1.394(4)
C124 C125 1.508(4)
C125 C126 1.376(4)
C125 C130 1.385(4)
C126 C127 1.399(5)
C126 H126 0.9300
C127 C128 1.345(6)
C127 H127 0.9300
C128 C129 1.385(6)
C128 H128 0.9300
C129 C130 1.382(5)
C129 H129 0.9300
C130 H130 0.9300
C131 H13A 0.9600
C131 H13B 0.9600
C131 H13C 0.9600
C132 H13D 0.9600
C132 H13E 0.9600
C132 H13F 0.9600
C133 H13G 0.9600
C133 H13H 0.9600
C133 H13I 0.9600
C134 H13M 0.9600
C134 H13N 0.9600
C134 H13O 0.9600
C135 H13J 0.9600
C135 H13K 0.9600
C135 H13L 0.9600
C136 H13P 0.9600
C136 H13Q 0.9600
C136 H13R 0.9600
C6' C11' 1.32(3)
C6' C7' 1.50(3)
C7' C8' 1.41(2)
C7' H7' 0.9300
C8' C9' 1.45(2)
C8' H8' 0.9300
C9' C10' 1.29(3)
C9' H9' 0.9300
C10' C11' 1.41(2)
C10' H10' 0.9300
C11' H11' 0.9300
